data_1542883
loop_
_publ_author_name
'Rave, Justin A.'
'Garcia, Diego A.'
'Hillesheim, Patrick C.'
'Guillet, Gary L.'

_publ_section_title
;
 Bis[2,6-bis(trimethylsilylamino)pyridine-\k<i>N</i>^1^]{[6-bis(trimethylsilylamino)pyridin-2-yl-\k<i>N</i>^1^](trimethylsilyl)azanido-\k<i>N</i>}lithium
;
_journal_coeditor_code BH4002
_journal_issue 3
_journal_name_full IUCrData
_journal_page_first x160338
_journal_paper_doi 10.1107/S2414314616003382
_journal_volume 1
_journal_year 2016
_chemical_formula_iupac '[Li (C11 H22 N3 Si2) (C11 H23 N3 Si2)2]'
_chemical_formula_moiety 'C33 H68 Li N9 Si6'
_chemical_formula_sum 'C33 H68 Li N9 Si6'
_chemical_formula_weight 766.44
_chemical_name_systematic
Bis[2,6-bis(trimethylsilylamino)pyridine-\k<i>N</i>^1^]{[6-bis(trimethylsilylamino)pyridin-2-yl-\k<i>N</i>^1^](trimethylsilyl)azanido-\k<i>N</i>}lithium
_space_group_crystal_system monoclinic
_space_group_IT_number 14
_space_group_name_Hall '-P 2ybc'
_space_group_name_H-M_alt 'P 1 21/c 1'
_symmetry_space_group_name_Hall '-P 2ybc'
_symmetry_space_group_name_H-M 'P 1 21/c 1'
_atom_sites_solution_hydrogens mixed
_audit_creation_method
;
Olex2 1.2
(compiled 2015.09.30 svn.r3233 for OlexSys, GUI svn.r5103)
;
_cell_angle_alpha 90
_cell_angle_beta 98.744(7)
_cell_angle_gamma 90
_cell_formula_units_Z 4
_cell_length_a 23.077(11)
_cell_length_b 18.798(9)
_cell_length_c 11.169(6)
_cell_measurement_reflns_used 7935
_cell_measurement_temperature 173
_cell_measurement_theta_max 27.5
_cell_measurement_theta_min 1.8
_cell_volume 4789(4)
_computing_cell_refinement
;
CrystalClear (Rigaku, 2009)
;
_computing_data_collection
;
CrystalClear (Rigaku, 2009)
;
_computing_data_reduction
;
CrystalClear (Rigaku, 2009)
;
_computing_molecular_graphics
;
<i>OLEX2</i> (Dolomanov <i>et al.</i>,  2009)
;
_computing_publication_material
;
<i>OLEX2</i> (Dolomanov <i>et al.</i>,  2009)
;
_computing_structure_refinement
;
SHELXL2014 (Sheldrick, 2015b)
;
_computing_structure_solution
;
SHELXT (Sheldrick, 2015a)
;
_diffrn_ambient_temperature 173
_diffrn_detector_area_resol_mean 13.6612
_diffrn_measured_fraction_theta_full 0.996
_diffrn_measured_fraction_theta_max 0.997
_diffrn_measurement_device_type 'Rigaku XtaLAB mini'
_diffrn_measurement_method 'profile data from \w-scans'
_diffrn_radiation_monochromator 'Graphite Monochromator'
_diffrn_radiation_type MoK\a
_diffrn_radiation_wavelength 0.71073
_diffrn_reflns_av_R_equivalents 0.0980
_diffrn_reflns_limit_h_max 29
_diffrn_reflns_limit_h_min -29
_diffrn_reflns_limit_k_max 22
_diffrn_reflns_limit_k_min -24
_diffrn_reflns_limit_l_max 14
_diffrn_reflns_limit_l_min -14
_diffrn_reflns_number 41940
_diffrn_reflns_theta_full 26.000
_diffrn_reflns_theta_max 27.484
_diffrn_reflns_theta_min 2.089
_diffrn_standards_number 0
_exptl_absorpt_coefficient_mu 0.206
_exptl_absorpt_correction_T_max 1.000
_exptl_absorpt_correction_T_min 0.868
_exptl_absorpt_correction_type multi-scan
_exptl_absorpt_process_details
;
(<i>REQAB</i>; Rigaku, 1998)
;
_exptl_crystal_colour colourless
_exptl_crystal_density_diffrn 1.063
_exptl_crystal_density_method 'not measured'
_exptl_crystal_description Prism
_exptl_crystal_F_000 1664
_exptl_crystal_size_max 0.267
_exptl_crystal_size_mid 0.239
_exptl_crystal_size_min 0.211
_refine_diff_density_max 0.279
_refine_diff_density_min -0.384
_refine_ls_extinction_method none
_refine_ls_goodness_of_fit_ref 1.030
_refine_ls_hydrogen_treatment mixed
_refine_ls_matrix_type full
_refine_ls_number_parameters 462
_refine_ls_number_reflns 10960
_refine_ls_number_restraints 0
_refine_ls_restrained_S_all 1.030
_refine_ls_R_factor_all 0.1312
_refine_ls_R_factor_gt 0.0681
_refine_ls_shift/su_max 0.001
_refine_ls_shift/su_mean 0.000
_refine_ls_structure_factor_coef Fsqd
_refine_ls_weighting_details 'w=1/[\s^2^(Fo^2^)+(0.0489P)^2^+2.1629P] where P=(Fo^2^+2Fc^2^)/3'
_refine_ls_weighting_scheme calc
_refine_ls_wR_factor_gt 0.1345
_refine_ls_wR_factor_ref 0.1745
_reflns_number_gt 6216
_reflns_number_total 10960
_reflns_threshold_expression I>2\s(I)
_cod_data_source_file bh4002sup1.cif
_cod_data_source_block I
_cod_database_code 1542883
_shelx_estimated_absorpt_t_min 0.947
_shelx_estimated_absorpt_t_max 0.958

loop_
_space_group_symop_operation_xyz
'x, y, z'
'-x, y+1/2, -z+1/2'
'-x, -y, -z'
'x, -y-1/2, z-1/2'

loop_
_atom_site_type_symbol
_atom_site_label
_atom_site_fract_x
_atom_site_fract_y
_atom_site_fract_z
_atom_site_U_iso_or_equiv
_atom_site_adp_type
_atom_site_calc_flag
_atom_site_occupancy
Si Si1 0.86556(4) 0.47055(5) 0.99863(9) 0.0393(2) Uani d 1
Si Si2 0.57717(4) 0.67305(6) 0.73332(10) 0.0427(3) Uani d 1
Si Si3 0.91106(4) 0.68732(5) 0.76465(9) 0.0381(2) Uani d 1
Si Si4 0.66066(4) 0.47004(6) 0.36428(9) 0.0434(3) Uani d 1
Si Si5 0.88418(4) 0.38257(6) 0.52716(9) 0.0467(3) Uani d 1
Si Si6 0.60570(4) 0.38794(6) 0.86619(9) 0.0419(3) Uani d 1
N N1 0.72413(10) 0.56916(14) 0.8570(2) 0.0313(6) Uani d 1
N N2 0.81604(11) 0.52450(14) 0.9160(2) 0.0333(6) Uani d 1
N N3 0.63576(11) 0.61564(16) 0.7679(2) 0.0424(7) Uani d 1
H H3 0.6383 0.5827 0.7168 0.064 Uiso d 1
N N4 0.77536(11) 0.57212(14) 0.6050(2) 0.0322(6) Uani d 1
N N5 0.85024(11) 0.63256(15) 0.7260(2) 0.0395(7) Uani d 1
H H5 0.8442 0.6030 0.7804 0.059 Uiso d 1
N N6 0.69833(12) 0.50962(15) 0.4947(3) 0.0428(8) Uani d 1
H H6 0.7090(5) 0.4791(15) 0.544(2) 0.064 Uiso d 1
N N7 0.74797(10) 0.40533(14) 0.7074(2) 0.0313(6) Uani d 1
N N8 0.82413(11) 0.40797(16) 0.5957(3) 0.0402(7) Uani d 1
H H8 0.8194 0.4501 0.5978 0.060 Uiso d 1
N N9 0.67205(11) 0.40971(16) 0.8212(3) 0.0392(7) Uani d 1
H H9 0.6828(5) 0.451(2) 0.8335(6) 0.059 Uiso d 1
C C1 0.77227(13) 0.56443(17) 0.9461(3) 0.0311(7) Uani d 1
C C2 0.77178(16) 0.60351(19) 1.0540(3) 0.0426(9) Uani d 1
H H2 0.8027 0.5997 1.1176 0.051 Uiso calc 1
C C3 0.72523(16) 0.6471(2) 1.0639(3) 0.0486(9) Uani d 1
H H3A 0.7252 0.6733 1.1345 0.058 Uiso calc 1
C C4 0.67796(16) 0.6532(2) 0.9708(3) 0.0481(9) Uani d 1
H H4 0.6465 0.6830 0.9777 0.058 Uiso calc 1
C C5 0.67966(14) 0.61301(18) 0.8677(3) 0.0347(7) Uani d 1
C C6 0.8304(2) 0.3852(2) 1.0311(4) 0.0696(13) Uani d 1
H H6A 0.7996 0.3943 1.0782 0.104 Uiso calc 1
H H6B 0.8591 0.3544 1.0756 0.104 Uiso calc 1
H H6C 0.8142 0.3627 0.9562 0.104 Uiso calc 1
C C7 0.92218(17) 0.4501(2) 0.9014(4) 0.0613(12) Uani d 1
H H7A 0.9034 0.4359 0.8225 0.092 Uiso calc 1
H H7B 0.9468 0.4123 0.9373 0.092 Uiso calc 1
H H7C 0.9456 0.4917 0.8943 0.092 Uiso calc 1
C C8 0.90367(17) 0.5056(2) 1.1466(3) 0.0553(11) Uani d 1
H H8A 0.9211 0.5508 1.1340 0.083 Uiso calc 1
H H8B 0.9336 0.4727 1.1802 0.083 Uiso calc 1
H H8C 0.8758 0.5112 1.2016 0.083 Uiso calc 1
C C9 0.52294(16) 0.6624(2) 0.8383(4) 0.0622(12) Uani d 1
H H9A 0.5063 0.6155 0.8295 0.093 Uiso calc 1
H H9B 0.4924 0.6971 0.8196 0.093 Uiso calc 1
H H9C 0.5420 0.6689 0.9201 0.093 Uiso calc 1
C C10 0.60288(17) 0.7663(2) 0.7371(4) 0.0617(11) Uani d 1
H H10A 0.6171 0.7797 0.8192 0.093 Uiso calc 1
H H10B 0.5710 0.7968 0.7048 0.093 Uiso calc 1
H H10C 0.6339 0.7707 0.6892 0.093 Uiso calc 1
C C11 0.54388(19) 0.6480(3) 0.5779(4) 0.0764(14) Uani d 1
H H11A 0.5720 0.6546 0.5238 0.115 Uiso calc 1
H H11B 0.5102 0.6773 0.5525 0.115 Uiso calc 1
H H11C 0.5322 0.5989 0.5768 0.115 Uiso calc 1
C C12 0.73411(14) 0.56889(18) 0.5048(3) 0.0359(8) Uani d 1
C C13 0.72796(16) 0.6213(2) 0.4174(3) 0.0462(9) Uani d 1
H H13 0.6997 0.6175 0.3489 0.055 Uiso calc 1
C C14 0.76453(16) 0.6793(2) 0.4335(3) 0.0479(9) Uani d 1
H H14 0.7610 0.7153 0.3758 0.057 Uiso calc 1
C C15 0.80653(16) 0.68420(19) 0.5352(3) 0.0451(9) Uani d 1
H H15 0.8316 0.7231 0.5465 0.054 Uiso calc 1
C C16 0.81064(14) 0.62973(18) 0.6208(3) 0.0355(8) Uani d 1
C C17 0.59410(17) 0.5208(2) 0.3040(4) 0.0679(13) Uani d 1
H H17A 0.5716 0.5299 0.3680 0.102 Uiso calc 1
H H17B 0.5709 0.4938 0.2412 0.102 Uiso calc 1
H H17C 0.6052 0.5652 0.2714 0.102 Uiso calc 1
C C18 0.7089(2) 0.4616(3) 0.2472(4) 0.0751(14) Uani d 1
H H18A 0.7177 0.5081 0.2191 0.113 Uiso calc 1
H H18B 0.6894 0.4341 0.1805 0.113 Uiso calc 1
H H18C 0.7446 0.4383 0.2811 0.113 Uiso calc 1
C C19 0.6407(2) 0.3813(2) 0.4143(4) 0.0705(13) Uani d 1
H H19A 0.6757 0.3546 0.4413 0.106 Uiso calc 1
H H19B 0.6176 0.3570 0.3480 0.106 Uiso calc 1
H H19C 0.6184 0.3862 0.4797 0.106 Uiso calc 1
C C20 0.94094(18) 0.6612(2) 0.9210(4) 0.0639(12) Uani d 1
H H20A 0.9119 0.6691 0.9727 0.096 Uiso calc 1
H H20B 0.9751 0.6892 0.9490 0.096 Uiso calc 1
H H20C 0.9514 0.6118 0.9228 0.096 Uiso calc 1
C C21 0.89256(16) 0.78330(19) 0.7621(4) 0.0503(10) Uani d 1
H H21A 0.8808 0.7984 0.6799 0.075 Uiso calc 1
H H21B 0.9263 0.8101 0.7975 0.075 Uiso calc 1
H H21C 0.8610 0.7912 0.8076 0.075 Uiso calc 1
C C22 0.96453(17) 0.6708(2) 0.6595(4) 0.0665(12) Uani d 1
H H22A 0.9794 0.6232 0.6706 0.100 Uiso calc 1
H H22B 0.9964 0.7040 0.6759 0.100 Uiso calc 1
H H22C 0.9455 0.6766 0.5775 0.100 Uiso calc 1
C C23 0.70768(14) 0.36972(18) 0.7600(3) 0.0359(8) Uani d 1
C C24 0.70295(16) 0.29586(19) 0.7529(4) 0.0465(9) Uani d 1
H H24 0.6753 0.2717 0.7899 0.056 Uiso calc 1
C C25 0.74028(16) 0.2599(2) 0.6897(4) 0.0507(10) Uani d 1
H H25 0.7376 0.2106 0.6837 0.061 Uiso calc 1
C C26 0.78129(15) 0.29480(18) 0.6353(3) 0.0451(9) Uani d 1
H H26 0.8063 0.2701 0.5923 0.054 Uiso calc 1
C C27 0.78429(13) 0.36808(18) 0.6464(3) 0.0354(8) Uani d 1
C C28 0.9198(2) 0.4682(3) 0.5049(4) 0.0785(15) Uani d 1
H H28A 0.8921 0.4993 0.4579 0.118 Uiso calc 1
H H28B 0.9526 0.4603 0.4629 0.118 Uiso calc 1
H H28C 0.9332 0.4895 0.5822 0.118 Uiso calc 1
C C29 0.86057(18) 0.3373(3) 0.3808(4) 0.0672(13) Uani d 1
H H29A 0.8385 0.2954 0.3940 0.101 Uiso calc 1
H H29B 0.8944 0.3240 0.3455 0.101 Uiso calc 1
H H29C 0.8365 0.3689 0.3270 0.101 Uiso calc 1
C C30 0.93327(18) 0.3224(3) 0.6274(4) 0.0770(15) Uani d 1
H H30A 0.9481 0.3467 0.7013 0.115 Uiso calc 1
H H30B 0.9654 0.3082 0.5874 0.115 Uiso calc 1
H H30C 0.9118 0.2810 0.6455 0.115 Uiso calc 1
C C31 0.55496(19) 0.3578(3) 0.7314(5) 0.0914(18) Uani d 1
H H31A 0.5492 0.3954 0.6728 0.137 Uiso calc 1
H H31B 0.5180 0.3450 0.7548 0.137 Uiso calc 1
H H31C 0.5714 0.3171 0.6966 0.137 Uiso calc 1
C C32 0.6134(2) 0.3186(2) 0.9855(4) 0.0798(15) Uani d 1
H H32A 0.6389 0.2817 0.9652 0.120 Uiso calc 1
H H32B 0.5756 0.2988 0.9914 0.120 Uiso calc 1
H H32C 0.6296 0.3394 1.0618 0.120 Uiso calc 1
C C33 0.57894(18) 0.4703(2) 0.9278(4) 0.0623(12) Uani d 1
H H33A 0.6073 0.4870 0.9937 0.093 Uiso calc 1
H H33B 0.5425 0.4610 0.9566 0.093 Uiso calc 1
H H33C 0.5730 0.5058 0.8655 0.093 Uiso calc 1
Li Li01 0.7685(2) 0.5091(3) 0.7532(5) 0.0333(12) Uani d 1

loop_
_atom_site_aniso_label
_atom_site_aniso_U_11
_atom_site_aniso_U_22
_atom_site_aniso_U_33
_atom_site_aniso_U_12
_atom_site_aniso_U_13
_atom_site_aniso_U_23
Si1 0.0402(5) 0.0385(6) 0.0367(5) 0.0034(4) -0.0023(4) 0.0037(4)
Si2 0.0319(5) 0.0435(6) 0.0523(6) 0.0052(4) 0.0056(4) 0.0015(5)
Si3 0.0327(5) 0.0378(6) 0.0421(5) -0.0072(4) 0.0006(4) 0.0017(4)
Si4 0.0415(5) 0.0367(6) 0.0474(6) -0.0002(4) -0.0079(4) -0.0027(4)
Si5 0.0333(5) 0.0620(8) 0.0459(6) 0.0055(5) 0.0098(4) -0.0105(5)
Si6 0.0351(5) 0.0420(6) 0.0508(6) -0.0025(4) 0.0139(4) 0.0021(5)
N1 0.0279(13) 0.0319(15) 0.0337(14) -0.0011(11) 0.0035(11) -0.0014(11)
N2 0.0298(14) 0.0339(16) 0.0347(14) -0.0003(12) 0.0004(11) 0.0011(12)
N3 0.0355(15) 0.0501(19) 0.0405(16) 0.0087(14) 0.0015(12) -0.0080(14)
N4 0.0278(13) 0.0313(15) 0.0364(15) 0.0000(11) 0.0011(11) 0.0003(12)
N5 0.0393(15) 0.0420(18) 0.0348(15) -0.0142(13) -0.0016(12) 0.0067(13)
N6 0.0431(17) 0.0342(17) 0.0460(17) -0.0053(13) -0.0098(13) 0.0061(13)
N7 0.0293(13) 0.0264(15) 0.0384(15) 0.0011(11) 0.0060(11) -0.0011(11)
N8 0.0347(15) 0.0375(17) 0.0505(18) 0.0043(13) 0.0128(13) -0.0011(14)
N9 0.0339(15) 0.0295(16) 0.0567(19) -0.0028(12) 0.0148(13) -0.0046(13)
C1 0.0332(16) 0.0273(17) 0.0328(17) -0.0046(14) 0.0052(13) 0.0005(13)
C2 0.048(2) 0.045(2) 0.0335(18) -0.0005(17) 0.0010(15) -0.0049(16)
C3 0.055(2) 0.055(3) 0.037(2) 0.0086(19) 0.0075(17) -0.0097(17)
C4 0.043(2) 0.059(3) 0.042(2) 0.0126(18) 0.0080(16) -0.0080(18)
C5 0.0346(17) 0.037(2) 0.0330(17) 0.0016(15) 0.0068(13) -0.0013(14)
C6 0.086(3) 0.049(3) 0.068(3) -0.010(2) -0.008(2) 0.019(2)
C7 0.050(2) 0.074(3) 0.058(3) 0.026(2) 0.0031(19) -0.002(2)
C8 0.056(2) 0.059(3) 0.044(2) 0.009(2) -0.0112(18) 0.0037(19)
C9 0.044(2) 0.051(3) 0.097(3) 0.0056(19) 0.028(2) 0.005(2)
C10 0.054(2) 0.050(3) 0.082(3) 0.001(2) 0.017(2) 0.008(2)
C11 0.063(3) 0.089(4) 0.069(3) 0.020(3) -0.016(2) -0.006(3)
C12 0.0327(17) 0.036(2) 0.0378(18) 0.0009(15) 0.0004(14) 0.0011(15)
C13 0.050(2) 0.042(2) 0.042(2) -0.0002(17) -0.0087(16) 0.0063(16)
C14 0.058(2) 0.044(2) 0.039(2) -0.0017(18) -0.0023(17) 0.0114(17)
C15 0.052(2) 0.041(2) 0.039(2) -0.0161(17) -0.0026(16) 0.0077(16)
C16 0.0330(17) 0.036(2) 0.0359(18) -0.0050(14) 0.0011(14) 0.0012(14)
C17 0.057(3) 0.061(3) 0.076(3) 0.007(2) -0.022(2) -0.013(2)
C18 0.080(3) 0.072(3) 0.075(3) -0.001(3) 0.019(3) -0.015(3)
C19 0.075(3) 0.051(3) 0.077(3) -0.017(2) -0.015(2) 0.000(2)
C20 0.066(3) 0.052(3) 0.064(3) -0.015(2) -0.022(2) 0.006(2)
C21 0.053(2) 0.037(2) 0.060(2) -0.0039(18) 0.0019(18) -0.0035(18)
C22 0.048(2) 0.065(3) 0.092(3) -0.006(2) 0.029(2) -0.009(3)
C23 0.0312(17) 0.036(2) 0.0409(19) -0.0013(14) 0.0067(14) -0.0011(15)
C24 0.044(2) 0.030(2) 0.067(3) -0.0069(16) 0.0155(18) -0.0029(18)
C25 0.049(2) 0.027(2) 0.076(3) 0.0007(17) 0.010(2) -0.0030(18)
C26 0.045(2) 0.029(2) 0.063(2) 0.0072(16) 0.0151(17) -0.0058(17)
C27 0.0302(17) 0.0333(19) 0.0423(19) 0.0042(14) 0.0037(14) 0.0016(15)
C28 0.069(3) 0.091(4) 0.086(3) -0.024(3) 0.046(3) -0.019(3)
C29 0.061(3) 0.086(4) 0.056(3) 0.005(2) 0.013(2) -0.021(2)
C30 0.050(3) 0.102(4) 0.076(3) 0.033(3) -0.001(2) -0.015(3)
C31 0.047(3) 0.118(5) 0.105(4) -0.016(3) 0.000(3) -0.033(4)
C32 0.111(4) 0.058(3) 0.084(3) 0.020(3) 0.057(3) 0.020(3)
C33 0.063(3) 0.050(3) 0.082(3) 0.005(2) 0.039(2) 0.004(2)
Li01 0.034(3) 0.029(3) 0.037(3) 0.002(2) 0.004(2) -0.002(2)

loop_
_atom_type_symbol
_atom_type_description
_atom_type_scat_dispersion_real
_atom_type_scat_dispersion_imag
_atom_type_scat_source
C C 0.0033 0.0016 'International Tables Vol C Tables 4.2.6.8 and 6.1.1.4'
H H 0.0000 0.0000 'International Tables Vol C Tables 4.2.6.8 and 6.1.1.4'
Li Li -0.0003 0.0001 'International Tables Vol C Tables 4.2.6.8 and 6.1.1.4'
N N 0.0061 0.0033 'International Tables Vol C Tables 4.2.6.8 and 6.1.1.4'
Si Si 0.0817 0.0704 'International Tables Vol C Tables 4.2.6.8 and 6.1.1.4'

loop_
_geom_angle_atom_site_label_1
_geom_angle_atom_site_label_2
_geom_angle_atom_site_label_3
_geom_angle
N2 Si1 C6 110.16(17)
N2 Si1 C7 106.31(16)
N2 Si1 C8 117.32(16)
C6 Si1 C7 107.6(2)
C6 Si1 C8 107.00(19)
C7 Si1 C8 108.10(19)
N3 Si2 C9 111.87(17)
N3 Si2 C10 110.47(17)
N3 Si2 C11 104.45(18)
C10 Si2 C9 109.5(2)
C10 Si2 C11 110.4(2)
C11 Si2 C9 110.0(2)
N5 Si3 C20 104.40(16)
N5 Si3 C21 113.37(16)
N5 Si3 C22 109.44(17)
C20 Si3 C21 109.00(19)
C20 Si3 C22 111.5(2)
C21 Si3 C22 109.1(2)
N6 Si4 C17 111.42(17)
N6 Si4 C18 110.48(19)
N6 Si4 C19 104.41(17)
C17 Si4 C18 110.1(2)
C19 Si4 C17 110.3(2)
C19 Si4 C18 110.1(2)
N8 Si5 C28 102.72(18)
N8 Si5 C29 111.47(17)
N8 Si5 C30 110.78(18)
C28 Si5 C29 111.1(2)
C28 Si5 C30 111.8(2)
C29 Si5 C30 108.9(2)
N9 Si6 C31 108.3(2)
N9 Si6 C32 112.51(19)
N9 Si6 C33 105.77(17)
C31 Si6 C32 110.4(3)
C33 Si6 C31 110.8(2)
C33 Si6 C32 108.9(2)
C1 N1 Li01 87.4(2)
C5 N1 C1 121.4(3)
C5 N1 Li01 149.9(3)
Si1 N2 Li01 129.9(2)
C1 N2 Si1 132.1(2)
C1 N2 Li01 88.8(2)
Si2 N3 H3 115.9
C5 N3 Si2 130.7(2)
C5 N3 H3 113.3
C12 N4 Li01 120.5(3)
C16 N4 C12 118.5(3)
C16 N4 Li01 118.3(3)
Si3 N5 H5 115.0
C16 N5 Si3 129.8(2)
C16 N5 H5 115.2
Si4 N6 H6 109.3
C12 N6 Si4 128.9(2)
C12 N6 H6 113.6
C23 N7 C27 118.9(3)
C23 N7 Li01 120.7(3)
C27 N7 Li01 118.7(3)
Si5 N8 H8 113.8
C27 N8 Si5 131.0(2)
C27 N8 H8 115.2
Si6 N9 H9 115.7
C23 N9 Si6 129.7(2)
C23 N9 H9 114.4
N1 C1 C2 118.2(3)
N2 C1 N1 114.2(3)
N2 C1 C2 127.5(3)
C1 C2 H2 120.4
C3 C2 C1 119.2(3)
C3 C2 H2 120.4
C2 C3 H3A 119.2
C2 C3 C4 121.6(3)
C4 C3 H3A 119.2
C3 C4 H4 121.3
C5 C4 C3 117.3(3)
C5 C4 H4 121.3
N1 C5 N3 115.3(3)
N1 C5 C4 122.1(3)
C4 C5 N3 122.7(3)
Si1 C6 H6A 109.5
Si1 C6 H6B 109.5
Si1 C6 H6C 109.5
H6A C6 H6B 109.5
H6A C6 H6C 109.5
H6B C6 H6C 109.5
Si1 C7 H7A 109.5
Si1 C7 H7B 109.5
Si1 C7 H7C 109.5
H7A C7 H7B 109.5
H7A C7 H7C 109.5
H7B C7 H7C 109.5
Si1 C8 H8A 109.5
Si1 C8 H8B 109.5
Si1 C8 H8C 109.5
H8A C8 H8B 109.5
H8A C8 H8C 109.5
H8B C8 H8C 109.5
Si2 C9 H9A 109.5
Si2 C9 H9B 109.5
Si2 C9 H9C 109.5
H9A C9 H9B 109.5
H9A C9 H9C 109.5
H9B C9 H9C 109.5
Si2 C10 H10A 109.5
Si2 C10 H10B 109.5
Si2 C10 H10C 109.5
H10A C10 H10B 109.5
H10A C10 H10C 109.5
H10B C10 H10C 109.5
Si2 C11 H11A 109.5
Si2 C11 H11B 109.5
Si2 C11 H11C 109.5
H11A C11 H11B 109.5
H11A C11 H11C 109.5
H11B C11 H11C 109.5
N4 C12 N6 116.1(3)
N4 C12 C13 122.4(3)
C13 C12 N6 121.5(3)
C12 C13 H13 120.7
C14 C13 C12 118.6(3)
C14 C13 H13 120.7
C13 C14 H14 119.9
C13 C14 C15 120.1(3)
C15 C14 H14 119.9
C14 C15 H15 120.6
C14 C15 C16 118.8(3)
C16 C15 H15 120.6
N4 C16 N5 116.8(3)
N4 C16 C15 121.5(3)
N5 C16 C15 121.6(3)
Si4 C17 H17A 109.5
Si4 C17 H17B 109.5
Si4 C17 H17C 109.5
H17A C17 H17B 109.5
H17A C17 H17C 109.5
H17B C17 H17C 109.5
Si4 C18 H18A 109.5
Si4 C18 H18B 109.5
Si4 C18 H18C 109.5
H18A C18 H18B 109.5
H18A C18 H18C 109.5
H18B C18 H18C 109.5
Si4 C19 H19A 109.5
Si4 C19 H19B 109.5
Si4 C19 H19C 109.5
H19A C19 H19B 109.5
H19A C19 H19C 109.5
H19B C19 H19C 109.5
Si3 C20 H20A 109.5
Si3 C20 H20B 109.5
Si3 C20 H20C 109.5
H20A C20 H20B 109.5
H20A C20 H20C 109.5
H20B C20 H20C 109.5
Si3 C21 H21A 109.5
Si3 C21 H21B 109.5
Si3 C21 H21C 109.5
H21A C21 H21B 109.5
H21A C21 H21C 109.5
H21B C21 H21C 109.5
Si3 C22 H22A 109.5
Si3 C22 H22B 109.5
Si3 C22 H22C 109.5
H22A C22 H22B 109.5
H22A C22 H22C 109.5
H22B C22 H22C 109.5
N7 C23 N9 116.7(3)
N7 C23 C24 121.4(3)
N9 C23 C24 121.8(3)
C23 C24 H24 121.0
C25 C24 C23 118.1(3)
C25 C24 H24 121.0
C24 C25 H25 119.2
C26 C25 C24 121.5(4)
C26 C25 H25 119.2
C25 C26 H26 121.1
C25 C26 C27 117.8(3)
C27 C26 H26 121.1
N7 C27 N8 115.4(3)
N7 C27 C26 122.3(3)
N8 C27 C26 122.3(3)
Si5 C28 H28A 109.5
Si5 C28 H28B 109.5
Si5 C28 H28C 109.5
H28A C28 H28B 109.5
H28A C28 H28C 109.5
H28B C28 H28C 109.5
Si5 C29 H29A 109.5
Si5 C29 H29B 109.5
Si5 C29 H29C 109.5
H29A C29 H29B 109.5
H29A C29 H29C 109.5
H29B C29 H29C 109.5
Si5 C30 H30A 109.5
Si5 C30 H30B 109.5
Si5 C30 H30C 109.5
H30A C30 H30B 109.5
H30A C30 H30C 109.5
H30B C30 H30C 109.5
Si6 C31 H31A 109.5
Si6 C31 H31B 109.5
Si6 C31 H31C 109.5
H31A C31 H31B 109.5
H31A C31 H31C 109.5
H31B C31 H31C 109.5
Si6 C32 H32A 109.5
Si6 C32 H32B 109.5
Si6 C32 H32C 109.5
H32A C32 H32B 109.5
H32A C32 H32C 109.5
H32B C32 H32C 109.5
Si6 C33 H33A 109.5
Si6 C33 H33B 109.5
Si6 C33 H33C 109.5
H33A C33 H33B 109.5
H33A C33 H33C 109.5
H33B C33 H33C 109.5
N1 Li01 N4 104.4(3)
N1 Li01 N7 124.0(3)
N2 Li01 N1 69.6(2)
N2 Li01 N4 123.3(3)
N2 Li01 N7 116.0(3)
N7 Li01 N4 112.9(3)

loop_
_geom_bond_atom_site_label_1
_geom_bond_atom_site_label_2
_geom_bond_distance
Si1 N2 1.693(3)
Si1 C6 1.859(4)
Si1 C7 1.861(4)
Si1 C8 1.870(4)
Si2 N3 1.727(3)
Si2 C9 1.851(4)
Si2 C10 1.848(4)
Si2 C11 1.850(4)
Si3 N5 1.741(3)
Si3 C20 1.844(4)
Si3 C21 1.853(4)
Si3 C22 1.855(4)
Si4 N6 1.745(3)
Si4 C17 1.847(4)
Si4 C18 1.849(5)
Si4 C19 1.839(4)
Si5 N8 1.748(3)
Si5 C28 1.840(5)
Si5 C29 1.850(4)
Si5 C30 1.853(4)
Si6 N9 1.731(3)
Si6 C31 1.851(4)
Si6 C32 1.853(4)
Si6 C33 1.839(4)
N1 C1 1.377(4)
N1 C5 1.336(4)
N1 Li01 2.006(6)
N2 C1 1.342(4)
N2 Li01 1.996(6)
N3 H3 0.8500
N3 C5 1.389(4)
N4 C12 1.356(4)
N4 C16 1.350(4)
N4 Li01 2.061(6)
N5 H5 0.8500
N5 C16 1.376(4)
N6 H6 0.81(4)
N6 C12 1.381(4)
N7 C23 1.351(4)
N7 C27 1.353(4)
N7 Li01 2.054(6)
N8 H8 0.8001
N8 C27 1.373(4)
N9 H9 0.82(4)
N9 C23 1.371(4)
C1 C2 1.413(4)
C2 H2 0.9300
C2 C3 1.369(5)
C3 H3A 0.9300
C3 C4 1.392(5)
C4 H4 0.9300
C4 C5 1.383(5)
C6 H6A 0.9600
C6 H6B 0.9600
C6 H6C 0.9600
C7 H7A 0.9600
C7 H7B 0.9600
C7 H7C 0.9600
C8 H8A 0.9600
C8 H8B 0.9600
C8 H8C 0.9600
C9 H9A 0.9600
C9 H9B 0.9600
C9 H9C 0.9600
C10 H10A 0.9600
C10 H10B 0.9600
C10 H10C 0.9600
C11 H11A 0.9600
C11 H11B 0.9600
C11 H11C 0.9600
C12 C13 1.380(5)
C13 H13 0.9300
C13 C14 1.374(5)
C14 H14 0.9300
C14 C15 1.379(5)
C15 H15 0.9300
C15 C16 1.394(4)
C17 H17A 0.9600
C17 H17B 0.9600
C17 H17C 0.9600
C18 H18A 0.9600
C18 H18B 0.9600
C18 H18C 0.9600
C19 H19A 0.9600
C19 H19B 0.9600
C19 H19C 0.9600
C20 H20A 0.9600
C20 H20B 0.9600
C20 H20C 0.9600
C21 H21A 0.9600
C21 H21B 0.9600
C21 H21C 0.9600
C22 H22A 0.9600
C22 H22B 0.9600
C22 H22C 0.9600
C23 C24 1.394(5)
C24 H24 0.9300
C24 C25 1.372(5)
C25 H25 0.9300
C25 C26 1.367(5)
C26 H26 0.9300
C26 C27 1.384(5)
C28 H28A 0.9600
C28 H28B 0.9600
C28 H28C 0.9600
C29 H29A 0.9600
C29 H29B 0.9600
C29 H29C 0.9600
C30 H30A 0.9600
C30 H30B 0.9600
C30 H30C 0.9600
C31 H31A 0.9600
C31 H31B 0.9600
C31 H31C 0.9600
C32 H32A 0.9600
C32 H32B 0.9600
C32 H32C 0.9600
C33 H33A 0.9600
C33 H33B 0.9600
C33 H33C 0.9600

loop_
_geom_torsion_atom_site_label_1
_geom_torsion_atom_site_label_2
_geom_torsion_atom_site_label_3
_geom_torsion_atom_site_label_4
_geom_torsion
Si1 N2 C1 N1 -146.0(2)
Si1 N2 C1 C2 37.2(5)
Si2 N3 C5 N1 -169.2(3)
Si2 N3 C5 C4 10.4(5)
Si3 N5 C16 N4 165.9(2)
Si3 N5 C16 C15 -14.9(5)
Si4 N6 C12 N4 -154.3(3)
Si4 N6 C12 C13 25.5(5)
Si5 N8 C27 N7 170.9(2)
Si5 N8 C27 C26 -9.4(5)
Si6 N9 C23 N7 162.0(2)
Si6 N9 C23 C24 -18.3(5)
N1 C1 C2 C3 -3.2(5)
N2 C1 C2 C3 173.5(3)
N4 C12 C13 C14 -0.9(6)
N6 C12 C13 C14 179.3(3)
N7 C23 C24 C25 -0.5(5)
N9 C23 C24 C25 179.9(3)
C1 N1 C5 N3 176.1(3)
C1 N1 C5 C4 -3.4(5)
C1 C2 C3 C4 0.9(6)
C2 C3 C4 C5 0.3(6)
C3 C4 C5 N1 0.9(6)
C3 C4 C5 N3 -178.6(3)
C5 N1 C1 N2 -172.6(3)
C5 N1 C1 C2 4.5(5)
C6 Si1 N2 C1 76.3(3)
C6 Si1 N2 Li01 -59.6(3)
C7 Si1 N2 C1 -167.4(3)
C7 Si1 N2 Li01 56.7(3)
C8 Si1 N2 C1 -46.4(4)
C8 Si1 N2 Li01 177.7(3)
C9 Si2 N3 C5 -67.0(4)
C10 Si2 N3 C5 55.2(4)
C11 Si2 N3 C5 174.0(3)
C12 N4 C16 N5 177.3(3)
C12 N4 C16 C15 -1.9(5)
C12 C13 C14 C15 0.3(6)
C13 C14 C15 C16 -0.5(6)
C14 C15 C16 N4 1.3(6)
C14 C15 C16 N5 -177.8(3)
C16 N4 C12 N6 -178.5(3)
C16 N4 C12 C13 1.7(5)
C17 Si4 N6 C12 -77.0(4)
C18 Si4 N6 C12 45.7(4)
C19 Si4 N6 C12 164.0(3)
C20 Si3 N5 C16 178.7(3)
C21 Si3 N5 C16 60.2(4)
C22 Si3 N5 C16 -61.9(4)
C23 N7 C27 N8 -179.8(3)
C23 N7 C27 C26 0.5(5)
C23 C24 C25 C26 0.3(6)
C24 C25 C26 C27 0.3(6)
C25 C26 C27 N7 -0.7(5)
C25 C26 C27 N8 179.6(3)
C27 N7 C23 N9 179.8(3)
C27 N7 C23 C24 0.1(5)
C28 Si5 N8 C27 -172.1(3)
C29 Si5 N8 C27 68.9(4)
C30 Si5 N8 C27 -52.5(4)
C31 Si6 N9 C23 -54.8(4)
C32 Si6 N9 C23 67.6(4)
C33 Si6 N9 C23 -173.7(3)
Li01 N1 C1 N2 -1.7(3)
Li01 N1 C1 C2 175.4(3)
Li01 N1 C5 N3 14.5(7)
Li01 N1 C5 C4 -165.0(5)
Li01 N2 C1 N1 1.7(3)
Li01 N2 C1 C2 -175.1(4)
Li01 N4 C12 N6 -17.4(4)
Li01 N4 C12 C13 162.8(3)
Li01 N4 C16 N5 15.7(4)
Li01 N4 C16 C15 -163.4(3)
Li01 N7 C23 N9 15.1(4)
Li01 N7 C23 C24 -164.5(3)
Li01 N7 C27 N8 -14.9(4)
Li01 N7 C27 C26 165.4(3)

_cod_database_fobs_code 1542883
